data_2228116
loop_
_publ_author_name
'Ou, Guang-Chuan'
'Ng, Seik Weng'

_publ_section_title
;
 (2-Aminobenzoato-\k^2^<i>O</i>,<i>O</i>')(<i>rac</i>-5,5,7,12,12,14-hexamethyl-1,4,8,11-tetraazacyclotetradecane-\k^4^<i>N</i>,<i>N</i>',<i>N</i>'',<i>N</i>''')nickel(II)
 perchlorate monohydrate
;
_journal_coeditor_code XU5028
_journal_issue 10
_journal_name_full 'Acta Crystallographica Section E'
_journal_page_first m1295
_journal_page_last m1296
_journal_paper_doi 10.1107/S1600536810037116
_journal_volume 66
_journal_year 2010
_chemical_formula_iupac '[Ni (C7 H6 N O2) (C16 H36 N4)] Cl O4, H2 O'
_chemical_formula_moiety 'C23 H42 N5 Ni O2 +, Cl O4 -, H2 O'
_chemical_formula_sum 'C23 H44 Cl N5 Ni O7'
_chemical_formula_weight 596.79
_chemical_name_systematic
;
(2-Aminobenzoato-\k^2^<i>O</i>,<i>O</i>')(<i>rac</i>-
5,5,7,12,12,14-hexamethyl-1,4,8,11-tetraazacyclotetradecane-
\k^4^<i>N</i>,<i>N</i>',<i>N</i>'',<i>N</i>''')nickel(II) perchlorate
monohydrate
;
_space_group_IT_number 9
_symmetry_cell_setting monoclinic
_symmetry_space_group_name_Hall 'C -2yc'
_symmetry_space_group_name_H-M 'C 1 c 1'
_atom_sites_solution_hydrogens geom
_atom_sites_solution_primary direct
_atom_sites_solution_secondary difmap
_audit_creation_method SHELXL-97
_cell_angle_alpha 90.00
_cell_angle_beta 90.7840(10)
_cell_angle_gamma 90.00
_cell_formula_units_Z 4
_cell_length_a 9.6452(5)
_cell_length_b 21.5350(11)
_cell_length_c 13.5083(7)
_cell_measurement_reflns_used 5267
_cell_measurement_temperature 110(2)
_cell_measurement_theta_max 27.0
_cell_measurement_theta_min 2.3
_cell_volume 2805.5(3)
_computing_cell_refinement 'SAINT (Bruker, 2003)'
_computing_data_collection 'SMART (Bruker, 2003)'
_computing_data_reduction 'SAINT (Bruker, 2003)'
_computing_molecular_graphics 'X-SEED (Barbour, 2001)'
_computing_publication_material 'publCIF (Westrip, 2010)'
_computing_structure_refinement 'SHELXL97 (Sheldrick, 2008)'
_computing_structure_solution 'SHELXS97 (Sheldrick, 2008)'
_diffrn_ambient_temperature 110(2)
_diffrn_measured_fraction_theta_full 0.972
_diffrn_measured_fraction_theta_max 0.972
_diffrn_measurement_device_type 'Bruker SMART APEX'
_diffrn_measurement_method '\f and \w scans'
_diffrn_radiation_monochromator graphite
_diffrn_radiation_source 'fine-focus sealed tube'
_diffrn_radiation_type MoK\a
_diffrn_radiation_wavelength 0.71073
_diffrn_reflns_av_R_equivalents 0.0164
_diffrn_reflns_av_sigmaI/netI 0.0361
_diffrn_reflns_limit_h_max 12
_diffrn_reflns_limit_h_min -11
_diffrn_reflns_limit_k_max 26
_diffrn_reflns_limit_k_min -26
_diffrn_reflns_limit_l_max 17
_diffrn_reflns_limit_l_min -8
_diffrn_reflns_number 6638
_diffrn_reflns_theta_full 27.02
_diffrn_reflns_theta_max 27.02
_diffrn_reflns_theta_min 1.89
_diffrn_standards_decay_% 0
_diffrn_standards_interval_count 0
_diffrn_standards_interval_time 0
_diffrn_standards_number 0
_exptl_absorpt_coefficient_mu 0.836
_exptl_absorpt_correction_T_max 1.0000
_exptl_absorpt_correction_T_min 0.8177
_exptl_absorpt_correction_type multi-scan
_exptl_absorpt_process_details '(SADABS; Sheldrick, 1996)'
_exptl_crystal_colour Violet
_exptl_crystal_density_diffrn 1.413
_exptl_crystal_density_method 'not measured'
_exptl_crystal_description Prism
_exptl_crystal_F_000 1272
_exptl_crystal_size_max 0.45
_exptl_crystal_size_mid 0.20
_exptl_crystal_size_min 0.10
_refine_diff_density_max 0.250
_refine_diff_density_min -0.212
_refine_ls_abs_structure_details 'Flack (1983), 874 Friedel pairs'
_refine_ls_abs_structure_Flack -0.012(9)
_refine_ls_extinction_method none
_refine_ls_goodness_of_fit_ref 1.077
_refine_ls_hydrogen_treatment mixed
_refine_ls_matrix_type full
_refine_ls_number_parameters 410
_refine_ls_number_reflns 3832
_refine_ls_number_restraints 142
_refine_ls_restrained_S_all 1.093
_refine_ls_R_factor_all 0.0254
_refine_ls_R_factor_gt 0.0234
_refine_ls_shift/su_max 0.001
_refine_ls_shift/su_mean 0.001
_refine_ls_structure_factor_coef Fsqd
_refine_ls_weighting_details 'calc w=1/[\s^2^(Fo^2^)+(0.0373P)^2^+0.1275P] where P=(Fo^2^+2Fc^2^)/3'
_refine_ls_weighting_scheme calc
_refine_ls_wR_factor_gt 0.0630
_refine_ls_wR_factor_ref 0.0644
_reflns_number_gt 3667
_reflns_number_total 3832
_reflns_threshold_expression I>2\s(I)
_cod_data_source_file xu5028.cif
_cod_data_source_block I
_cod_original_sg_symbol_H-M 'C c'
_cod_database_code 2228116
_cod_database_fobs_code 2228116

loop_
_symmetry_equiv_pos_as_xyz
'x, y, z'
'x, -y, z+1/2'
'x+1/2, y+1/2, z'
'x+1/2, -y+1/2, z+1/2'

loop_
_atom_site_type_symbol
_atom_site_label
_atom_site_fract_x
_atom_site_fract_y
_atom_site_fract_z
_atom_site_U_iso_or_equiv
_atom_site_adp_type
_atom_site_calc_flag
_atom_site_refinement_flags
_atom_site_occupancy
_atom_site_disorder_assembly
_atom_site_disorder_group
Ni Ni1 0.50011(3) 0.399116(12) 0.49992(3) 0.01859(8) Uani d . 1 . .
O O1 0.58175(16) 0.44546(8) 0.37089(12) 0.0219(4) Uani d . 1 . .
O O2 0.66792(16) 0.46225(7) 0.51979(12) 0.0201(3) Uani d . 1 . .
Cl Cl1 0.6956(5) 0.2675(2) 0.1539(3) 0.0295(7) Uani d PD 0.554(8) A 1
O O3 0.5575(5) 0.2886(4) 0.1347(6) 0.0444(19) Uani d PDU 0.554(8) A 1
O O4 0.7620(5) 0.3111(2) 0.2197(4) 0.0581(17) Uani d PDU 0.554(8) A 1
O O5 0.6945(9) 0.2080(2) 0.2001(5) 0.0439(19) Uani d PDU 0.554(8) A 1
O O6 0.7708(7) 0.2650(3) 0.0641(4) 0.070(2) Uani d PDU 0.554(8) A 1
Cl Cl1' 0.6956(6) 0.2641(3) 0.1262(4) 0.0311(10) Uani d PD 0.446(8) A 2
O O3' 0.5794(8) 0.2974(4) 0.1623(6) 0.042(2) Uani d PDU 0.446(8) A 2
O O4' 0.8213(6) 0.2957(3) 0.1496(6) 0.060(3) Uani d PDU 0.446(8) A 2
O O5' 0.6992(12) 0.2028(3) 0.1656(9) 0.057(3) Uani d PDU 0.446(8) A 2
O O6' 0.6838(8) 0.2577(3) 0.0218(4) 0.058(2) Uani d PDU 0.446(8) A 2
O O1W 0.5173(2) 0.42855(9) 0.17034(14) 0.0296(4) Uani d D 1 . .
H H11 0.545(3) 0.4343(13) 0.2291(11) 0.044 Uiso d D 1 . .
H H12 0.537(4) 0.3925(8) 0.153(2) 0.044 Uiso d D 1 . .
N N1 0.3714(2) 0.46844(10) 0.56243(16) 0.0190(4) Uani d D 1 . .
H H1 0.423(2) 0.4982(10) 0.585(2) 0.023 Uiso d D 1 . .
N N2 0.4909(2) 0.35763(9) 0.63905(16) 0.0211(4) Uani d D 1 . .
H H2 0.428(2) 0.3296(10) 0.636(2) 0.025 Uiso d D 1 . .
N N3 0.6127(2) 0.32080(10) 0.44631(17) 0.0243(4) Uani d D 1 . .
H H3 0.652(3) 0.3351(13) 0.3944(14) 0.029 Uiso d D 1 . .
N N4 0.3296(2) 0.36063(10) 0.42555(16) 0.0242(4) Uani d D 1 . .
H H4 0.280(3) 0.3380(12) 0.4632(19) 0.029 Uiso d D 1 . .
N N5 0.7978(2) 0.57537(11) 0.53966(18) 0.0289(5) Uani d D 1 . .
H H51 0.739(3) 0.5514(12) 0.567(2) 0.035 Uiso d D 1 . .
H H52 0.814(3) 0.6115(8) 0.563(2) 0.035 Uiso d D 1 . .
C C1 0.3207(3) 0.44029(12) 0.65532(18) 0.0245(5) Uani d . 1 . .
H H1A 0.2438 0.4112 0.6402 0.029 Uiso calc R 1 . .
H H1B 0.2852 0.4732 0.6995 0.029 Uiso calc R 1 . .
C C2 0.4374(3) 0.40601(11) 0.70620(19) 0.0253(5) Uani d . 1 . .
H H2A 0.5126 0.4354 0.7241 0.030 Uiso calc R 1 . .
H H2B 0.4037 0.3866 0.7678 0.030 Uiso calc R 1 . .
C C3 0.6234(3) 0.33020(13) 0.6779(2) 0.0282(6) Uani d . 1 . .
H H3a 0.6968 0.3629 0.6751 0.034 Uiso calc R 1 . .
C C4 0.6109(3) 0.30893(15) 0.7856(2) 0.0378(7) Uani d . 1 . .
H H4A 0.5814 0.3440 0.8265 0.057 Uiso calc R 1 . .
H H4B 0.7011 0.2937 0.8096 0.057 Uiso calc R 1 . .
H H4C 0.5423 0.2755 0.7895 0.057 Uiso calc R 1 . .
C C5 0.6684(3) 0.27612(12) 0.6133(2) 0.0293(6) Uani d . 1 . .
H H5A 0.5883 0.2477 0.6059 0.035 Uiso calc R 1 . .
H H5B 0.7418 0.2532 0.6499 0.035 Uiso calc R 1 . .
C C6 0.7230(3) 0.28992(12) 0.5088(2) 0.0298(6) Uani d . 1 . .
C C7 0.8464(3) 0.33447(13) 0.5146(2) 0.0353(7) Uani d . 1 . .
H H7A 0.8832 0.3409 0.4481 0.053 Uiso calc R 1 . .
H H7B 0.9188 0.3167 0.5575 0.053 Uiso calc R 1 . .
H H7C 0.8162 0.3743 0.5418 0.053 Uiso calc R 1 . .
C C8 0.7727(3) 0.22831(14) 0.4626(3) 0.0393(7) Uani d . 1 . .
H H8A 0.7921 0.2348 0.3923 0.059 Uiso calc R 1 . .
H H8B 0.7003 0.1967 0.4692 0.059 Uiso calc R 1 . .
H H8C 0.8573 0.2143 0.4969 0.059 Uiso calc R 1 . .
C C9 0.5037(3) 0.27846(12) 0.4086(2) 0.0297(6) Uani d . 1 . .
H H9A 0.4632 0.2551 0.4643 0.036 Uiso calc R 1 . .
H H9B 0.5444 0.2483 0.3620 0.036 Uiso calc R 1 . .
C C10 0.3920(3) 0.31573(13) 0.3564(2) 0.0288(6) Uani d . 1 . .
H H10A 0.4324 0.3383 0.2998 0.035 Uiso calc R 1 . .
H H10B 0.3194 0.2874 0.3304 0.035 Uiso calc R 1 . .
C C11 0.2384(3) 0.40671(11) 0.37461(19) 0.0241(5) Uani d . 1 . .
H H11A 0.2979 0.4328 0.3310 0.029 Uiso calc R 1 . .
C C12 0.1271(3) 0.37581(15) 0.3090(2) 0.0335(6) Uani d . 1 . .
H H12A 0.1719 0.3517 0.2568 0.050 Uiso calc R 1 . .
H H12B 0.0680 0.4078 0.2788 0.050 Uiso calc R 1 . .
H H12C 0.0704 0.3481 0.3494 0.050 Uiso calc R 1 . .
C C13 0.1684(2) 0.45014(12) 0.44934(19) 0.0238(5) Uani d . 1 . .
H H13A 0.1253 0.4240 0.5007 0.029 Uiso calc R 1 . .
H H13B 0.0923 0.4722 0.4142 0.029 Uiso calc R 1 . .
C C14 0.2594(2) 0.49930(12) 0.50235(18) 0.0217(5) Uani d . 1 . .
C C15 0.3297(3) 0.54169(12) 0.42814(19) 0.0237(5) Uani d . 1 . .
H H15A 0.3819 0.5740 0.4637 0.036 Uiso calc R 1 . .
H H15B 0.2592 0.5611 0.3853 0.036 Uiso calc R 1 . .
H H15C 0.3932 0.5173 0.3876 0.036 Uiso calc R 1 . .
C C16 0.1671(3) 0.54025(13) 0.5675(2) 0.0259(6) Uani d . 1 . .
H H16A 0.2256 0.5678 0.6079 0.039 Uiso calc R 1 . .
H H16B 0.1117 0.5138 0.6109 0.039 Uiso calc R 1 . .
H H16C 0.1053 0.5652 0.5253 0.039 Uiso calc R 1 . .
C C17 0.6690(2) 0.47306(11) 0.42754(19) 0.0186(5) Uani d . 1 . .
C C18 0.7701(2) 0.51743(11) 0.38477(18) 0.0198(5) Uani d . 1 . .
C C19 0.8068(2) 0.51078(12) 0.28554(19) 0.0234(5) Uani d . 1 . .
H H19 0.7678 0.4777 0.2479 0.028 Uiso calc R 1 . .
C C20 0.8984(3) 0.55104(13) 0.2407(2) 0.0292(6) Uani d . 1 . .
H H20 0.9247 0.5450 0.1739 0.035 Uiso calc R 1 . .
C C21 0.9514(3) 0.60087(12) 0.2959(2) 0.0301(6) Uani d . 1 . .
H H21 1.0125 0.6296 0.2657 0.036 Uiso calc R 1 . .
C C22 0.9161(3) 0.60871(12) 0.3934(2) 0.0276(6) Uani d . 1 . .
H H22 0.9532 0.6430 0.4292 0.033 Uiso calc R 1 . .
C C23 0.8259(2) 0.56699(12) 0.4417(2) 0.0219(5) Uani d . 1 . .

loop_
_atom_site_aniso_label
_atom_site_aniso_U_11
_atom_site_aniso_U_22
_atom_site_aniso_U_33
_atom_site_aniso_U_12
_atom_site_aniso_U_13
_atom_site_aniso_U_23
Ni1 0.01972(13) 0.01555(14) 0.02064(13) -0.00292(12) 0.00605(9) -0.00109(13)
O1 0.0225(8) 0.0217(9) 0.0217(8) -0.0068(7) 0.0050(7) -0.0017(7)
O2 0.0227(8) 0.0171(9) 0.0207(8) -0.0015(6) 0.0043(7) -0.0002(7)
Cl1 0.0273(9) 0.0245(10) 0.0371(17) 0.0031(6) 0.0107(11) 0.0046(11)
O3 0.036(2) 0.035(3) 0.062(4) 0.005(2) -0.007(2) -0.016(3)
O4 0.053(3) 0.045(3) 0.075(4) -0.004(2) -0.017(3) -0.008(2)
O5 0.055(3) 0.015(2) 0.062(4) 0.000(2) 0.014(3) 0.010(2)
O6 0.071(4) 0.077(4) 0.065(4) 0.031(3) 0.052(4) 0.012(3)
Cl1' 0.0308(12) 0.0213(12) 0.041(3) 0.0025(8) 0.0045(16) 0.0042(15)
O3' 0.048(4) 0.033(4) 0.047(4) 0.016(3) 0.024(3) 0.001(3)
O4' 0.055(3) 0.038(3) 0.087(6) -0.014(3) -0.021(3) 0.020(3)
O5' 0.051(4) 0.027(4) 0.094(7) 0.008(3) 0.017(5) 0.010(4)
O6' 0.055(4) 0.079(4) 0.041(3) 0.016(3) 0.009(3) -0.017(3)
O1W 0.0405(11) 0.0243(10) 0.0239(9) 0.0039(8) -0.0026(8) 0.0000(7)
N1 0.0222(10) 0.0145(10) 0.0205(10) -0.0003(8) 0.0027(8) 0.0008(8)
N2 0.0208(10) 0.0180(10) 0.0248(10) 0.0008(8) 0.0057(8) 0.0009(8)
N3 0.0254(10) 0.0186(11) 0.0291(11) -0.0042(8) 0.0107(9) -0.0014(9)
N4 0.0258(10) 0.0228(11) 0.0242(10) -0.0061(8) 0.0086(8) -0.0022(9)
N5 0.0337(12) 0.0215(11) 0.0315(12) -0.0095(9) 0.0063(9) -0.0075(9)
C1 0.0287(12) 0.0262(13) 0.0187(11) 0.0058(10) 0.0078(10) 0.0013(10)
C2 0.0314(13) 0.0246(13) 0.0202(11) 0.0062(10) 0.0056(10) 0.0018(10)
C3 0.0250(12) 0.0240(14) 0.0356(15) 0.0034(10) 0.0030(11) 0.0032(11)
C4 0.0416(16) 0.0366(16) 0.0353(15) 0.0169(13) 0.0014(13) 0.0070(13)
C5 0.0295(13) 0.0180(12) 0.0406(15) 0.0043(10) 0.0081(11) 0.0038(11)
C6 0.0245(13) 0.0232(14) 0.0420(16) 0.0016(10) 0.0122(11) -0.0024(12)
C7 0.0229(13) 0.0326(16) 0.0507(17) 0.0009(11) 0.0090(12) -0.0002(13)
C8 0.0370(16) 0.0235(15) 0.058(2) 0.0074(12) 0.0127(15) -0.0063(14)
C9 0.0347(13) 0.0181(13) 0.0368(14) -0.0057(10) 0.0146(11) -0.0073(11)
C10 0.0315(14) 0.0250(14) 0.0301(14) -0.0081(10) 0.0079(11) -0.0125(11)
C11 0.0247(12) 0.0247(13) 0.0232(12) -0.0063(9) 0.0049(10) -0.0010(10)
C12 0.0295(13) 0.0429(17) 0.0282(13) -0.0081(12) 0.0010(11) -0.0065(12)
C13 0.0193(11) 0.0276(13) 0.0245(12) -0.0013(9) 0.0031(10) 0.0017(10)
C14 0.0229(11) 0.0224(12) 0.0200(11) 0.0015(9) 0.0040(9) 0.0031(10)
C15 0.0278(12) 0.0222(12) 0.0212(11) 0.0021(9) 0.0048(10) 0.0034(10)
C16 0.0263(13) 0.0259(15) 0.0256(13) 0.0059(10) 0.0062(10) 0.0040(11)
C17 0.0197(11) 0.0140(11) 0.0222(12) 0.0024(9) 0.0045(9) -0.0008(9)
C18 0.0190(11) 0.0170(12) 0.0236(12) 0.0000(8) 0.0017(9) 0.0014(9)
C19 0.0210(12) 0.0238(13) 0.0255(12) -0.0011(9) 0.0037(10) 0.0014(10)
C20 0.0253(12) 0.0355(15) 0.0269(13) 0.0006(10) 0.0083(10) 0.0080(11)
C21 0.0210(12) 0.0288(14) 0.0405(15) -0.0034(9) 0.0045(11) 0.0131(12)
C22 0.0249(12) 0.0199(13) 0.0378(15) -0.0048(9) -0.0005(11) 0.0034(11)
C23 0.0194(11) 0.0193(12) 0.0269(12) 0.0015(9) 0.0022(10) 0.0017(10)

loop_
_atom_type_symbol
_atom_type_description
_atom_type_scat_dispersion_real
_atom_type_scat_dispersion_imag
_atom_type_scat_source
C C 0.0033 0.0016 'International Tables Vol C Tables 4.2.6.8 and 6.1.1.4'
H H 0.0000 0.0000 'International Tables Vol C Tables 4.2.6.8 and 6.1.1.4'
N N 0.0061 0.0033 'International Tables Vol C Tables 4.2.6.8 and 6.1.1.4'
O O 0.0106 0.0060 'International Tables Vol C Tables 4.2.6.8 and 6.1.1.4'
Cl Cl 0.1484 0.1585 'International Tables Vol C Tables 4.2.6.8 and 6.1.1.4'
Ni Ni 0.3393 1.1124 'International Tables Vol C Tables 4.2.6.8 and 6.1.1.4'

loop_
_geom_angle_atom_site_label_1
_geom_angle_atom_site_label_2
_geom_angle_atom_site_label_3
_geom_angle_site_symmetry_1
_geom_angle_site_symmetry_3
_geom_angle
_geom_angle_publ_flag
N2 Ni1 N4 . . 102.76(8) ?
N2 Ni1 N1 . . 84.86(8) ?
N4 Ni1 N1 . . 90.54(8) ?
N2 Ni1 O2 . . 101.64(7) ?
N4 Ni1 O2 . . 155.16(8) ?
N1 Ni1 O2 . . 87.05(7) ?
N2 Ni1 N3 . . 89.73(8) ?
N4 Ni1 N3 . . 85.66(8) ?
N1 Ni1 N3 . . 172.56(8) ?
O2 Ni1 N3 . . 99.07(7) ?
N2 Ni1 O1 . . 160.67(7) ?
N4 Ni1 O1 . . 95.07(7) ?
N1 Ni1 O1 . . 102.53(7) ?
O2 Ni1 O1 . . 61.50(6) ?
N3 Ni1 O1 . . 84.20(7) ?
C17 O1 Ni1 . . 88.63(14) ?
C17 O2 Ni1 . . 90.56(14) ?
O6 Cl1 O5 . . 110.2(4) ?
O6 Cl1 O3 . . 110.1(4) ?
O5 Cl1 O3 . . 110.7(4) ?
O6 Cl1 O4 . . 108.9(4) ?
O5 Cl1 O4 . . 108.8(4) ?
O3 Cl1 O4 . . 108.1(4) ?
O6' Cl1' O5' . . 106.4(7) ?
O6' Cl1' O3' . . 109.6(5) ?
O5' Cl1' O3' . . 110.8(5) ?
O6' Cl1' O4' . . 108.9(5) ?
O5' Cl1' O4' . . 110.2(5) ?
O3' Cl1' O4' . . 110.8(5) ?
H11 O1W H12 . . 109.4(17) ?
C1 N1 C14 . . 113.35(19) ?
C1 N1 Ni1 . . 104.50(15) ?
C14 N1 Ni1 . . 121.17(16) ?
C1 N1 H1 . . 101.7(19) ?
C14 N1 H1 . . 105.3(19) ?
Ni1 N1 H1 . . 109.1(18) ?
C2 N2 C3 . . 111.5(2) ?
C2 N2 Ni1 . . 105.70(15) ?
C3 N2 Ni1 . . 116.01(15) ?
C2 N2 H2 . . 106(2) ?
C3 N2 H2 . . 110(2) ?
Ni1 N2 H2 . . 107(2) ?
C9 N3 C6 . . 114.5(2) ?
C9 N3 Ni1 . . 103.96(15) ?
C6 N3 Ni1 . . 121.14(16) ?
C9 N3 H3 . . 105(2) ?
C6 N3 H3 . . 107(2) ?
Ni1 N3 H3 . . 103(2) ?
C10 N4 C11 . . 112.8(2) ?
C10 N4 Ni1 . . 103.81(15) ?
C11 N4 Ni1 . . 114.50(15) ?
C10 N4 H4 . . 104(2) ?
C11 N4 H4 . . 109(2) ?
Ni1 N4 H4 . . 113(2) ?
C23 N5 H51 . . 119(2) ?
C23 N5 H52 . . 116(2) ?
H51 N5 H52 . . 121(3) ?
N1 C1 C2 . . 109.5(2) ?
N1 C1 H1A . . 109.8 ?
C2 C1 H1A . . 109.8 ?
N1 C1 H1B . . 109.8 ?
C2 C1 H1B . . 109.8 ?
H1A C1 H1B . . 108.2 ?
N2 C2 C1 . . 109.3(2) ?
N2 C2 H2A . . 109.8 ?
C1 C2 H2A . . 109.8 ?
N2 C2 H2B . . 109.8 ?
C1 C2 H2B . . 109.8 ?
H2A C2 H2B . . 108.3 ?
N2 C3 C5 . . 110.5(2) ?
N2 C3 C4 . . 111.9(2) ?
C5 C3 C4 . . 110.0(2) ?
N2 C3 H3a . . 108.1 ?
C5 C3 H3a . . 108.1 ?
C4 C3 H3a . . 108.1 ?
C3 C4 H4A . . 109.5 ?
C3 C4 H4B . . 109.5 ?
H4A C4 H4B . . 109.5 ?
C3 C4 H4C . . 109.5 ?
H4A C4 H4C . . 109.5 ?
H4B C4 H4C . . 109.5 ?
C3 C5 C6 . . 118.7(2) ?
C3 C5 H5A . . 107.6 ?
C6 C5 H5A . . 107.6 ?
C3 C5 H5B . . 107.6 ?
C6 C5 H5B . . 107.6 ?
H5A C5 H5B . . 107.1 ?
N3 C6 C7 . . 107.2(2) ?
N3 C6 C5 . . 110.60(19) ?
C7 C6 C5 . . 110.5(2) ?
N3 C6 C8 . . 111.9(2) ?
C7 C6 C8 . . 108.2(2) ?
C5 C6 C8 . . 108.4(2) ?
C6 C7 H7A . . 109.5 ?
C6 C7 H7B . . 109.5 ?
H7A C7 H7B . . 109.5 ?
C6 C7 H7C . . 109.5 ?
H7A C7 H7C . . 109.5 ?
H7B C7 H7C . . 109.5 ?
C6 C8 H8A . . 109.5 ?
C6 C8 H8B . . 109.5 ?
H8A C8 H8B . . 109.5 ?
C6 C8 H8C . . 109.5 ?
H8A C8 H8C . . 109.5 ?
H8B C8 H8C . . 109.5 ?
N3 C9 C10 . . 109.4(2) ?
N3 C9 H9A . . 109.8 ?
C10 C9 H9A . . 109.8 ?
N3 C9 H9B . . 109.8 ?
C10 C9 H9B . . 109.8 ?
H9A C9 H9B . . 108.2 ?
N4 C10 C9 . . 110.3(2) ?
N4 C10 H10A . . 109.6 ?
C9 C10 H10A . . 109.6 ?
N4 C10 H10B . . 109.6 ?
C9 C10 H10B . . 109.6 ?
H10A C10 H10B . . 108.1 ?
N4 C11 C12 . . 112.5(2) ?
N4 C11 C13 . . 111.3(2) ?
C12 C11 C13 . . 109.5(2) ?
N4 C11 H11A . . 107.8 ?
C12 C11 H11A . . 107.8 ?
C13 C11 H11A . . 107.8 ?
C11 C12 H12A . . 109.5 ?
C11 C12 H12B . . 109.5 ?
H12A C12 H12B . . 109.5 ?
C11 C12 H12C . . 109.5 ?
H12A C12 H12C . . 109.5 ?
H12B C12 H12C . . 109.5 ?
C11 C13 C14 . . 117.97(19) ?
C11 C13 H13A . . 107.8 ?
C14 C13 H13A . . 107.8 ?
C11 C13 H13B . . 107.8 ?
C14 C13 H13B . . 107.8 ?
H13A C13 H13B . . 107.2 ?
N1 C14 C15 . . 107.37(19) ?
N1 C14 C16 . . 111.3(2) ?
C15 C14 C16 . . 107.4(2) ?
N1 C14 C13 . . 110.4(2) ?
C15 C14 C13 . . 111.2(2) ?
C16 C14 C13 . . 109.19(19) ?
C14 C15 H15A . . 109.5 ?
C14 C15 H15B . . 109.5 ?
H15A C15 H15B . . 109.5 ?
C14 C15 H15C . . 109.5 ?
H15A C15 H15C . . 109.5 ?
H15B C15 H15C . . 109.5 ?
C14 C16 H16A . . 109.5 ?
C14 C16 H16B . . 109.5 ?
H16A C16 H16B . . 109.5 ?
C14 C16 H16C . . 109.5 ?
H16A C16 H16C . . 109.5 ?
H16B C16 H16C . . 109.5 ?
O2 C17 O1 . . 119.3(2) ?
O2 C17 C18 . . 120.9(2) ?
O1 C17 C18 . . 119.8(2) ?
C19 C18 C23 . . 119.9(2) ?
C19 C18 C17 . . 118.9(2) ?
C23 C18 C17 . . 121.3(2) ?
C20 C19 C18 . . 121.8(2) ?
C20 C19 H19 . . 119.1 ?
C18 C19 H19 . . 119.1 ?
C19 C20 C21 . . 118.6(2) ?
C19 C20 H20 . . 120.7 ?
C21 C20 H20 . . 120.7 ?
C22 C21 C20 . . 120.7(2) ?
C22 C21 H21 . . 119.6 ?
C20 C21 H21 . . 119.6 ?
C21 C22 C23 . . 121.7(3) ?
C21 C22 H22 . . 119.1 ?
C23 C22 H22 . . 119.1 ?
N5 C23 C18 . . 123.1(2) ?
N5 C23 C22 . . 119.6(2) ?
C18 C23 C22 . . 117.3(2) ?

loop_
_geom_bond_atom_site_label_1
_geom_bond_atom_site_label_2
_geom_bond_site_symmetry_2
_geom_bond_distance
_geom_bond_publ_flag
Ni1 N1 . 2.124(2) y
Ni1 N2 . 2.084(2) y
Ni1 N3 . 2.138(2) y
Ni1 N4 . 2.087(2) y
Ni1 O1 . 2.1659(17) y
Ni1 O2 . 2.1280(16) y
O1 C17 . 1.276(3) ?
O2 C17 . 1.268(3) ?
Cl1 O6 . 1.423(4) ?
Cl1 O5 . 1.425(5) ?
Cl1 O3 . 1.427(5) ?
Cl1 O4 . 1.437(5) ?
Cl1' O6' . 1.421(5) ?
Cl1' O5' . 1.423(6) ?
Cl1' O3' . 1.422(5) ?
Cl1' O4' . 1.422(6) ?
O1W H11 . 0.843(10) ?
O1W H12 . 0.833(10) ?
N1 C1 . 1.482(3) ?
N1 C14 . 1.498(3) ?
N1 H1 . 0.861(10) ?
N2 C2 . 1.479(3) ?
N2 C3 . 1.496(3) ?
N2 H2 . 0.858(10) ?
N3 C9 . 1.477(3) ?
N3 C6 . 1.504(4) ?
N3 H3 . 0.860(10) ?
N4 C10 . 1.478(3) ?
N4 C11 . 1.489(3) ?
N4 H4 . 0.86(3) ?
N5 C23 . 1.366(3) ?
N5 H51 . 0.86(3) ?
N5 H52 . 0.854(10) ?
C1 C2 . 1.504(3) ?
C1 H1A . 0.9900 ?
C1 H1B . 0.9900 ?
C2 H2A . 0.9900 ?
C2 H2B . 0.9900 ?
C3 C5 . 1.522(4) ?
C3 C4 . 1.532(4) ?
C3 H3a . 1.0000 ?
C4 H4A . 0.9800 ?
C4 H4B . 0.9800 ?
C4 H4C . 0.9800 ?
C5 C6 . 1.541(4) ?
C5 H5A . 0.9900 ?
C5 H5B . 0.9900 ?
C6 C7 . 1.530(4) ?
C6 C8 . 1.546(4) ?
C7 H7A . 0.9800 ?
C7 H7B . 0.9800 ?
C7 H7C . 0.9800 ?
C8 H8A . 0.9800 ?
C8 H8B . 0.9800 ?
C8 H8C . 0.9800 ?
C9 C10 . 1.510(4) ?
C9 H9A . 0.9900 ?
C9 H9B . 0.9900 ?
C10 H10A . 0.9900 ?
C10 H10B . 0.9900 ?
C11 C12 . 1.534(4) ?
C11 C13 . 1.539(3) ?
C11 H11A . 1.0000 ?
C12 H12A . 0.9800 ?
C12 H12B . 0.9800 ?
C12 H12C . 0.9800 ?
C13 C14 . 1.545(3) ?
C13 H13A . 0.9900 ?
C13 H13B . 0.9900 ?
C14 C15 . 1.522(3) ?
C14 C16 . 1.538(3) ?
C15 H15A . 0.9800 ?
C15 H15B . 0.9800 ?
C15 H15C . 0.9800 ?
C16 H16A . 0.9800 ?
C16 H16B . 0.9800 ?
C16 H16C . 0.9800 ?
C17 C18 . 1.487(3) ?
C18 C19 . 1.399(3) ?
C18 C23 . 1.418(3) ?
C19 C20 . 1.383(3) ?
C19 H19 . 0.9500 ?
C20 C21 . 1.400(4) ?
C20 H20 . 0.9500 ?
C21 C22 . 1.375(4) ?
C21 H21 . 0.9500 ?
C22 C23 . 1.416(4) ?
C22 H22 . 0.9500 ?

loop_
_geom_hbond_atom_site_label_D
_geom_hbond_atom_site_label_H
_geom_hbond_atom_site_label_A
_geom_hbond_site_symmetry_A
_geom_hbond_distance_DH
_geom_hbond_distance_HA
_geom_hbond_distance_DA
_geom_hbond_angle_DHA
_geom_hbond_publ_flag
N1 H1 O1w 2_565 0.86(2) 2.15(2) 2.995(3) 166(2) yes
N2 H2 O5 4_455 0.86(2) 2.56(2) 3.304(8) 147(2) ?
N2 H2 O5' 4_455 0.86(2) 2.35(2) 3.125(11) 150(3) yes
N3 H3 O1 . 0.86(2) 2.49(3) 2.885(3) 109(2) yes
N4 H4 O6 4_455 0.86(3) 2.61(2) 3.343(6) 145(3) ?
N4 H4 O6' 4_455 0.86(3) 2.399(17) 3.195(6) 155(3) yes
N5 H51 O2 . 0.85(3) 2.13(3) 2.751(3) 129(2) yes
N5 H52 O4' 2_565 0.850(10) 2.316(14) 3.155(6) 168(3) yes
O1w H11 O1 . 0.843(17) 1.958(16) 2.795(2) 172(3) yes
O1w H12 O3 . 0.83(2) 2.26(2) 3.077(9) 167(3) yes
O1w H12 O3' . 0.83(2) 2.094(18) 2.890(9) 160(3) yes

loop_
_geom_torsion_atom_site_label_1
_geom_torsion_atom_site_label_2
_geom_torsion_atom_site_label_3
_geom_torsion_atom_site_label_4
_geom_torsion_site_symmetry_1
_geom_torsion_site_symmetry_2
_geom_torsion_site_symmetry_3
_geom_torsion_site_symmetry_4
_geom_torsion
_geom_torsion_publ_flag
N2 Ni1 O1 C17 . . . . -31.3(3) ?
N4 Ni1 O1 C17 . . . . 171.28(14) ?
N1 Ni1 O1 C17 . . . . 79.59(14) ?
O2 Ni1 O1 C17 . . . . 0.00(13) ?
N3 Ni1 O1 C17 . . . . -103.62(14) ?
N2 Ni1 O2 C17 . . . . 169.89(14) ?
N4 Ni1 O2 C17 . . . . -21.1(2) ?
N1 Ni1 O2 C17 . . . . -105.97(14) ?
N3 Ni1 O2 C17 . . . . 78.28(15) ?
O1 Ni1 O2 C17 . . . . 0.00(13) ?
N2 Ni1 N1 C1 . . . . -14.19(16) ?
N4 Ni1 N1 C1 . . . . 88.57(16) ?
O2 Ni1 N1 C1 . . . . -116.17(16) ?
O1 Ni1 N1 C1 . . . . -176.11(15) ?
N2 Ni1 N1 C14 . . . . -143.61(18) ?
N4 Ni1 N1 C14 . . . . -40.84(18) ?
O2 Ni1 N1 C14 . . . . 114.42(17) ?
O1 Ni1 N1 C14 . . . . 54.48(18) ?
N4 Ni1 N2 C2 . . . . -104.54(16) ?
N1 Ni1 N2 C2 . . . . -15.15(16) ?
O2 Ni1 N2 C2 . . . . 70.77(16) ?
N3 Ni1 N2 C2 . . . . 169.98(16) ?
O1 Ni1 N2 C2 . . . . 98.6(2) ?
N4 Ni1 N2 C3 . . . . 131.31(17) ?
N1 Ni1 N2 C3 . . . . -139.30(18) ?
O2 Ni1 N2 C3 . . . . -53.38(18) ?
N3 Ni1 N2 C3 . . . . 45.83(18) ?
O1 Ni1 N2 C3 . . . . -25.6(3) ?
N2 Ni1 N3 C9 . . . . 90.51(16) ?
N4 Ni1 N3 C9 . . . . -12.31(16) ?
O2 Ni1 N3 C9 . . . . -167.74(16) ?
O1 Ni1 N3 C9 . . . . -107.87(16) ?
N2 Ni1 N3 C6 . . . . -40.04(18) ?
N4 Ni1 N3 C6 . . . . -142.86(18) ?
O2 Ni1 N3 C6 . . . . 61.70(18) ?
O1 Ni1 N3 C6 . . . . 121.58(18) ?
N2 Ni1 N4 C10 . . . . -105.88(17) ?
N1 Ni1 N4 C10 . . . . 169.26(17) ?
O2 Ni1 N4 C10 . . . . 85.1(2) ?
N3 Ni1 N4 C10 . . . . -17.14(17) ?
O1 Ni1 N4 C10 . . . . 66.63(17) ?
N2 Ni1 N4 C11 . . . . 130.71(15) ?
N1 Ni1 N4 C11 . . . . 45.86(16) ?
O2 Ni1 N4 C11 . . . . -38.3(3) ?
N3 Ni1 N4 C11 . . . . -140.55(16) ?
O1 Ni1 N4 C11 . . . . -56.77(16) ?
C14 N1 C1 C2 . . . . 175.3(2) ?
Ni1 N1 C1 C2 . . . . 41.4(2) ?
C3 N2 C2 C1 . . . . 169.3(2) ?
Ni1 N2 C2 C1 . . . . 42.4(2) ?
N1 C1 C2 N2 . . . . -58.6(3) ?
C2 N2 C3 C5 . . . . 174.1(2) ?
Ni1 N2 C3 C5 . . . . -64.8(2) ?
C2 N2 C3 C4 . . . . 51.2(3) ?
Ni1 N2 C3 C4 . . . . 172.23(19) ?
N2 C3 C5 C6 . . . . 71.2(3) ?
C4 C3 C5 C6 . . . . -164.7(2) ?
C9 N3 C6 C7 . . . . 163.1(2) ?
Ni1 N3 C6 C7 . . . . -71.0(2) ?
C9 N3 C6 C5 . . . . -76.4(3) ?
Ni1 N3 C6 C5 . . . . 49.4(3) ?
C9 N3 C6 C8 . . . . 44.6(3) ?
Ni1 N3 C6 C8 . . . . 170.46(18) ?
C3 C5 C6 N3 . . . . -61.6(3) ?
C3 C5 C6 C7 . . . . 56.8(3) ?
C3 C5 C6 C8 . . . . 175.3(2) ?
C6 N3 C9 C10 . . . . 174.1(2) ?
Ni1 N3 C9 C10 . . . . 39.7(2) ?
C11 N4 C10 C9 . . . . 169.1(2) ?
Ni1 N4 C10 C9 . . . . 44.6(2) ?
N3 C9 C10 N4 . . . . -59.9(3) ?
C10 N4 C11 C12 . . . . 53.3(3) ?
Ni1 N4 C11 C12 . . . . 171.73(16) ?
C10 N4 C11 C13 . . . . 176.57(19) ?
Ni1 N4 C11 C13 . . . . -65.0(2) ?
N4 C11 C13 C14 . . . . 71.8(3) ?
C12 C11 C13 C14 . . . . -163.2(2) ?
C1 N1 C14 C15 . . . . 163.3(2) ?
Ni1 N1 C14 C15 . . . . -71.2(2) ?
C1 N1 C14 C16 . . . . 46.1(3) ?
Ni1 N1 C14 C16 . . . . 171.49(16) ?
C1 N1 C14 C13 . . . . -75.4(2) ?
Ni1 N1 C14 C13 . . . . 50.1(2) ?
C11 C13 C14 N1 . . . . -61.3(3) ?
C11 C13 C14 C15 . . . . 57.7(3) ?
C11 C13 C14 C16 . . . . 176.0(2) ?
Ni1 O2 C17 O1 . . . . 0.0(2) ?
Ni1 O2 C17 C18 . . . . 179.87(19) ?
Ni1 O1 C17 O2 . . . . 0.0(2) ?
Ni1 O1 C17 C18 . . . . -179.88(19) ?
O2 C17 C18 C19 . . . . 155.0(2) ?
O1 C17 C18 C19 . . . . -25.2(3) ?
O2 C17 C18 C23 . . . . -26.9(3) ?
O1 C17 C18 C23 . . . . 152.9(2) ?
C23 C18 C19 C20 . . . . 0.8(4) ?
C17 C18 C19 C20 . . . . 178.9(2) ?
C18 C19 C20 C21 . . . . -2.2(4) ?
C19 C20 C21 C22 . . . . 1.7(4) ?
C20 C21 C22 C23 . . . . 0.3(4) ?
C19 C18 C23 N5 . . . . -178.1(2) ?
C17 C18 C23 N5 . . . . 3.8(4) ?
C19 C18 C23 C22 . . . . 1.1(3) ?
C17 C18 C23 C22 . . . . -176.9(2) ?
C21 C22 C23 N5 . . . . 177.6(2) ?
C21 C22 C23 C18 . . . . -1.7(4) ?
